data_8102625
loop_
_publ_author_name
'Jia-Jun Han'
'Xiu-Lian Ren'
'Lin Geng'

_publ_section_title
;
 Crystal structure of
 aqua-[(1S,3R)-1,2,2-trimethylcyclopentane-1,3-dicarboxylato]-[1,2-bis(imidazol-1-ylmethyl)benzene]nickel(II)
 hydrate, Ni(H2O)(C10H13O4)(C14H14N4) &#x00B7; 0.25H2O
;
_journal_issue 1
_journal_name_full 'Zeitschrift f\"ur Kristallographie - New Crystal Structures'
_journal_page_first 141
_journal_volume 225
_journal_year 2010
_chemical_formula_moiety 'C24 H29.50 N4 NI O5.25'
_chemical_formula_sum 'C24 H29.5 N4 Ni O5.25'
_chemical_formula_weight 516.73
_space_group_IT_number 14
_symmetry_cell_setting monoclinic
_symmetry_space_group_name_Hall '-P 2yn'
_symmetry_space_group_name_H-M 'P 1 21/n 1'
_atom_sites_solution_hydrogens geom
_atom_sites_solution_primary direct
_atom_sites_solution_secondary difmap
_audit_creation_method SHELXL-97
_cell_angle_alpha 90.00
_cell_angle_beta 96.817(6)
_cell_angle_gamma 90.00
_cell_formula_units_Z 4
_cell_length_a 11.3145(8)
_cell_length_b 18.0861(12)
_cell_length_c 12.3741(8)
_cell_measurement_reflns_used 5120
_cell_measurement_temperature 293(2)
_cell_measurement_theta_max 26.37
_cell_measurement_theta_min 3.01
_cell_volume 2514.3(3)
_computing_cell_refinement 'SMART (Bruker, 1998)'
_computing_data_collection 'SMART (Bruker, 1998)'
_computing_data_reduction 'SAINT (Bruker, 1998)'
_computing_molecular_graphics 'SHELXTL (Bruker, 1998)'
_computing_publication_material 'SHELXTL (Bruker, 1998)'
_computing_structure_refinement 'SHELXL97 (Sheldrick, 2008)'
_computing_structure_solution 'SHELXS97 (Sheldrick, 2008)'
_diffrn_ambient_temperature 293(2)
_diffrn_detector_area_resol_mean 0
_diffrn_measured_fraction_theta_full 0.998
_diffrn_measured_fraction_theta_max 0.995
_diffrn_measurement_device_type 'Bruker APEX CCD area detector'
_diffrn_measurement_method '\f and \w scans'
_diffrn_radiation_monochromator graphite
_diffrn_radiation_source 'fine-focus sealed tube'
_diffrn_radiation_type MoK\a
_diffrn_radiation_wavelength 0.71073
_diffrn_reflns_av_R_equivalents 0.0310
_diffrn_reflns_av_sigmaI/netI 0.0562
_diffrn_reflns_limit_h_max 10
_diffrn_reflns_limit_h_min -14
_diffrn_reflns_limit_k_max 21
_diffrn_reflns_limit_k_min -22
_diffrn_reflns_limit_l_max 15
_diffrn_reflns_limit_l_min -11
_diffrn_reflns_number 10394
_diffrn_reflns_theta_full 25.00
_diffrn_reflns_theta_max 26.37
_diffrn_reflns_theta_min 2.00
_diffrn_standards_decay_% 0
_diffrn_standards_interval_count 0
_diffrn_standards_interval_time 0
_diffrn_standards_number 0
_exptl_absorpt_coefficient_mu 0.814
_exptl_absorpt_correction_T_max 0.81
_exptl_absorpt_correction_T_min 0.62
_exptl_absorpt_correction_type multi-scan
_exptl_absorpt_process_details 'SADABS (Sheldrick 1996)'
_exptl_crystal_colour green
_exptl_crystal_density_diffrn 1.365
_exptl_crystal_density_method 'not measured'
_exptl_crystal_description block
_exptl_crystal_F_000 1086
_exptl_crystal_size_max 0.28
_exptl_crystal_size_mid 0.25
_exptl_crystal_size_min 0.21
_refine_diff_density_max 1.170
_refine_diff_density_min -0.667
_refine_diff_density_rms 0.104
_refine_ls_extinction_method none
_refine_ls_goodness_of_fit_ref 1.051
_refine_ls_hydrogen_treatment constr
_refine_ls_matrix_type full
_refine_ls_number_parameters 325
_refine_ls_number_reflns 5120
_refine_ls_number_restraints 24
_refine_ls_restrained_S_all 1.050
_refine_ls_R_factor_all 0.0905
_refine_ls_R_factor_gt 0.0686
_refine_ls_shift/su_max 0.001
_refine_ls_shift/su_mean 0.000
_refine_ls_structure_factor_coef Fsqd
_refine_ls_weighting_details 'calc w=1/[\s^2^(Fo^2^)+(0.1194P)^2^+3.1911P] where P=(Fo^2^+2Fc^2^)/3'
_refine_ls_weighting_scheme calc
_refine_ls_wR_factor_gt 0.1988
_refine_ls_wR_factor_ref 0.2086
_reflns_number_gt 3600
_reflns_number_total 5120
_reflns_threshold_expression I>2\s(I)
_cod_data_source_file 1267-2862.cff
_cod_data_source_block I
_cod_original_sg_symbol_H-M 'P 21/n'
_cod_original_formula_sum 'C24 H29.50 N4 Ni O5.25'
_cod_database_code 8102625

loop_
_symmetry_equiv_pos_as_xyz
'x, y, z'
'-x+1/2, y+1/2, -z+1/2'
'-x, -y, -z'
'x-1/2, -y-1/2, z-1/2'

loop_
_atom_site_label
_atom_site_type_symbol
_atom_site_fract_x
_atom_site_fract_y
_atom_site_fract_z
_atom_site_U_iso_or_equiv
_atom_site_adp_type
_atom_site_occupancy
_atom_site_symmetry_multiplicity
_atom_site_calc_flag
_atom_site_refinement_flags
_atom_site_disorder_assembly
_atom_site_disorder_group
C1 C 0.1642(4) 0.1887(3) 0.7735(4) 0.0373(11) Uani 1 1 d . . .
C2 C 0.1771(4) 0.2622(3) 0.7133(4) 0.0394(11) Uani 1 1 d . . .
C3 C 0.1182(7) 0.2606(4) 0.5951(6) 0.080(2) Uani 1 1 d . . .
H3A H 0.0337 0.2708 0.5917 0.096 Uiso 1 1 calc R . .
H3B H 0.1289 0.2127 0.5624 0.096 Uiso 1 1 calc R . .
C4 C 0.1820(6) 0.3223(4) 0.5352(5) 0.0697(19) Uani 1 1 d . . .
H4A H 0.2061 0.3034 0.4678 0.084 Uiso 1 1 calc R . .
H4B H 0.1292 0.3640 0.5185 0.084 Uiso 1 1 calc R . .
C5 C 0.2918(4) 0.3457(3) 0.6136(4) 0.0366(11) Uani 1 1 d . . .
C6 C 0.4035(4) 0.3583(2) 0.5569(4) 0.0300(10) Uani 1 1 d . . .
C7 C 0.3067(5) 0.2832(4) 0.7023(5) 0.0553(15) Uani 1 1 d . . .
C8 C 0.2635(15) 0.4085(10) 0.6762(14) 0.094(5) Uani 0.50 1 d P . .
H8A H 0.1932 0.3983 0.7101 0.140 Uiso 0.50 1 calc PR . .
H8B H 0.2496 0.4507 0.6293 0.140 Uiso 0.50 1 calc PR . .
H8C H 0.3286 0.4187 0.7312 0.140 Uiso 0.50 1 calc PR . .
C9 C 0.3788(5) 0.2188(3) 0.6696(5) 0.0563(16) Uani 1 1 d . . .
H9A H 0.4588 0.2348 0.6638 0.084 Uiso 1 1 calc R . .
H9B H 0.3438 0.2000 0.6006 0.084 Uiso 1 1 calc R . .
H9C H 0.3800 0.1806 0.7236 0.084 Uiso 1 1 calc R . .
C10 C 0.3717(8) 0.3123(6) 0.8119(6) 0.098(3) Uani 1 1 d . . .
H10A H 0.3286 0.3535 0.8364 0.146 Uiso 1 1 calc R . .
H10B H 0.4508 0.3276 0.8015 0.146 Uiso 1 1 calc R . .
H10C H 0.3758 0.2736 0.8653 0.146 Uiso 1 1 calc R . .
C8' C 0.1036(11) 0.3234(7) 0.7689(11) 0.061(3) Uani 0.50 1 d P . .
H8'1 H 0.0241 0.3059 0.7726 0.092 Uiso 0.50 1 calc PR . .
H8'2 H 0.1010 0.3679 0.7265 0.092 Uiso 0.50 1 calc PR . .
H8'3 H 0.1415 0.3332 0.8410 0.092 Uiso 0.50 1 calc PR . .
C12 C 0.2339(4) 0.0042(3) 1.1035(4) 0.0427(12) Uani 1 1 d . . .
H12 H 0.1639 -0.0177 1.1202 0.051 Uiso 1 1 calc R . .
C13 C 0.3577(5) 0.0742(3) 1.0339(5) 0.0534(14) Uani 1 1 d . . .
H13 H 0.3885 0.1105 0.9919 0.064 Uiso 1 1 calc R . .
C14 C 0.4225(5) 0.0295(3) 1.1031(5) 0.0554(15) Uani 1 1 d . . .
H14 H 0.5050 0.0289 1.1183 0.066 Uiso 1 1 calc R . .
C15 C 0.3706(5) -0.0681(3) 1.2374(5) 0.0563(15) Uani 1 1 d . . .
H15A H 0.4562 -0.0717 1.2555 0.068 Uiso 1 1 calc R . .
H15B H 0.3410 -0.1167 1.2145 0.068 Uiso 1 1 calc R . .
C16 C 0.3152(7) -0.0447(3) 1.3366(5) 0.0632(19) Uani 1 1 d . . .
C17 C 0.3748(10) 0.0147(6) 1.3939(8) 0.111(3) Uani 1 1 d U . .
H17 H 0.4451 0.0358 1.3766 0.133 Uiso 1 1 calc R . .
C18 C 0.3111(14) 0.0387(8) 1.4842(11) 0.150(5) Uani 1 1 d U . .
H18 H 0.3419 0.0777 1.5279 0.180 Uiso 1 1 calc R . .
C19 C 0.2122(14) 0.0072(8) 1.5056(11) 0.149(5) Uani 1 1 d U . .
H19 H 0.1766 0.0267 1.5633 0.179 Uiso 1 1 calc R . .
C20 C 0.1560(12) -0.0510(7) 1.4521(10) 0.126(4) Uani 1 1 d U . .
H20 H 0.0862 -0.0714 1.4717 0.151 Uiso 1 1 calc R . .
C21 C 0.2115(8) -0.0773(4) 1.3663(5) 0.074(2) Uani 1 1 d . . .
C22 C 0.1520(6) -0.1410(4) 1.3056(7) 0.076(2) Uani 1 1 d . . .
H22A H 0.0752 -0.1494 1.3309 0.091 Uiso 1 1 calc R . .
H22B H 0.1382 -0.1287 1.2288 0.091 Uiso 1 1 calc R . .
C23 C 0.2278(6) -0.2622(4) 1.2404(5) 0.0594(16) Uani 1 1 d . . .
H23 H 0.1929 -0.2604 1.1685 0.071 Uiso 1 1 calc R . .
C24 C 0.2830(5) -0.2353(3) 1.4105(4) 0.0417(12) Uani 1 1 d . . .
H24 H 0.2918 -0.2102 1.4765 0.050 Uiso 1 1 calc R . .
C11 C 0.2942(5) -0.3172(3) 1.2885(4) 0.0509(14) Uani 1 1 d . . .
H11 H 0.3140 -0.3605 1.2542 0.061 Uiso 1 1 calc R . .
N1 N 0.2386(3) 0.0589(2) 1.0336(3) 0.0360(9) Uani 1 1 d . . .
N2 N 0.3434(4) -0.0155(2) 1.1475(4) 0.0444(10) Uani 1 1 d . . .
N3 N 0.2221(4) -0.2094(3) 1.3187(4) 0.0527(12) Uani 1 1 d . . .
N4 N 0.3284(4) -0.3004(2) 1.3955(3) 0.0378(9) Uani 1 1 d . . .
O1 O 0.1456(4) 0.1304(2) 0.7209(3) 0.0515(10) Uani 1 1 d . . .
O2 O 0.1695(3) 0.19302(19) 0.8761(3) 0.0447(9) Uani 1 1 d . . .
O1W O 0.0324(3) 0.05503(16) 0.8606(2) 0.0311(7) Uani 1 1 d . . .
O3 O 0.4247(3) 0.31986(18) 0.4769(3) 0.0369(7) Uani 1 1 d . . .
O2W O 0.1785(15) 0.5229(9) 0.7296(14) 0.060(4) Uani 0.25 1 d P . .
O4 O 0.4762(3) 0.40839(17) 0.5925(3) 0.0342(7) Uani 1 1 d . . .
Ni1 Ni 0.09824(5) 0.12805(3) 0.98493(4) 0.0283(2) Uani 1 1 d . . .

loop_
_atom_site_aniso_label
_atom_site_aniso_U_11
_atom_site_aniso_U_22
_atom_site_aniso_U_33
_atom_site_aniso_U_23
_atom_site_aniso_U_13
_atom_site_aniso_U_12
C1 0.028(2) 0.044(3) 0.042(3) 0.005(2) 0.0122(19) -0.004(2)
C2 0.037(3) 0.043(3) 0.041(3) 0.007(2) 0.015(2) -0.005(2)
C3 0.065(4) 0.083(5) 0.085(5) 0.032(4) -0.017(4) -0.022(4)
C4 0.049(4) 0.100(6) 0.061(4) 0.009(4) 0.010(3) -0.008(4)
C5 0.034(3) 0.038(3) 0.041(3) 0.006(2) 0.014(2) -0.003(2)
C6 0.031(2) 0.029(2) 0.031(2) 0.0069(19) 0.0060(17) 0.0010(18)
C7 0.048(3) 0.065(4) 0.054(3) 0.016(3) 0.011(3) -0.012(3)
C8 0.072(10) 0.109(13) 0.110(13) -0.023(10) 0.056(10) -0.025(9)
C9 0.041(3) 0.046(3) 0.085(4) 0.026(3) 0.024(3) 0.009(3)
C10 0.080(6) 0.149(8) 0.061(4) 0.004(5) -0.005(4) -0.047(6)
C8' 0.054(7) 0.048(7) 0.086(9) 0.028(6) 0.029(6) 0.016(6)
C12 0.022(2) 0.040(3) 0.064(3) 0.004(3) 0.000(2) 0.000(2)
C13 0.031(3) 0.064(4) 0.066(4) 0.014(3) 0.010(2) -0.006(3)
C14 0.022(2) 0.066(4) 0.079(4) 0.011(3) 0.009(3) -0.001(2)
C15 0.042(3) 0.052(3) 0.073(4) 0.015(3) -0.002(3) 0.010(3)
C16 0.093(5) 0.040(3) 0.050(3) 0.001(3) -0.018(3) 0.015(3)
C17 0.111(3) 0.110(3) 0.110(3) 0.0001(10) 0.0119(11) 0.0003(10)
C18 0.151(5) 0.150(5) 0.150(5) -0.0007(10) 0.0166(11) 0.0005(10)
C19 0.149(5) 0.149(5) 0.148(5) 0.0001(10) 0.0179(11) 0.0010(10)
C20 0.127(4) 0.126(4) 0.126(4) 0.0012(10) 0.0159(11) 0.0012(10)
C21 0.115(7) 0.062(4) 0.052(3) 0.024(3) 0.032(4) 0.050(4)
C22 0.049(4) 0.071(5) 0.107(6) 0.046(4) 0.009(4) 0.020(3)
C23 0.056(4) 0.078(4) 0.041(3) 0.014(3) -0.008(3) -0.012(3)
C24 0.043(3) 0.038(3) 0.043(3) 0.010(2) 0.000(2) 0.009(2)
C11 0.062(4) 0.053(3) 0.037(3) 0.002(2) 0.001(2) -0.002(3)
N1 0.031(2) 0.036(2) 0.042(2) 0.0000(18) 0.0044(16) 0.0018(17)
N2 0.027(2) 0.041(2) 0.063(3) 0.007(2) -0.0008(19) 0.0055(18)
N3 0.044(3) 0.053(3) 0.059(3) 0.027(2) -0.002(2) 0.005(2)
N4 0.038(2) 0.038(2) 0.036(2) 0.0039(17) 0.0009(17) -0.0003(18)
O1 0.072(3) 0.041(2) 0.045(2) -0.0045(17) 0.0219(19) -0.0177(19)
O2 0.058(2) 0.0409(19) 0.0356(18) 0.0035(15) 0.0088(16) -0.0194(17)
O1W 0.0269(16) 0.0296(16) 0.0364(16) -0.0007(13) 0.0019(12) -0.0017(13)
O3 0.0383(18) 0.0383(18) 0.0354(16) -0.0023(15) 0.0105(14) -0.0082(15)
O2W 0.046(9) 0.052(9) 0.079(11) -0.016(8) -0.008(8) -0.011(7)
O4 0.0336(17) 0.0290(16) 0.0410(17) -0.0045(14) 0.0090(14) -0.0027(14)
Ni1 0.0278(3) 0.0280(3) 0.0292(3) 0.0010(2) 0.0038(2) -0.0015(2)

loop_
_atom_type_symbol
_atom_type_description
_atom_type_scat_dispersion_real
_atom_type_scat_dispersion_imag
_atom_type_scat_source
C C 0.0033 0.0016 'International Tables Vol C Tables 4.2.6.8 and 6.1.1.4'
H H 0.0000 0.0000 'International Tables Vol C Tables 4.2.6.8 and 6.1.1.4'
N N 0.0061 0.0033 'International Tables Vol C Tables 4.2.6.8 and 6.1.1.4'
O O 0.0106 0.0060 'International Tables Vol C Tables 4.2.6.8 and 6.1.1.4'
Ni Ni 0.3393 1.1124 'International Tables Vol C Tables 4.2.6.8 and 6.1.1.4'

loop_
_geom_angle_atom_site_label_1
_geom_angle_atom_site_label_2
_geom_angle_atom_site_label_3
_geom_angle
_geom_angle_site_symmetry_1
_geom_angle_site_symmetry_3
_geom_angle_publ_flag
O1 C1 O2 124.2(4) . . ?
O1 C1 C2 119.9(4) . . ?
O2 C1 C2 115.8(4) . . ?
C3 C2 C7 103.3(5) . . ?
C3 C2 C1 113.0(5) . . ?
C7 C2 C1 113.8(4) . . ?
C3 C2 C8' 103.6(7) . . ?
C7 C2 C8' 114.8(6) . . ?
C1 C2 C8' 107.9(5) . . ?
C2 C3 C4 105.5(5) . . ?
C2 C3 H3A 110.6 . . ?
C4 C3 H3A 110.6 . . ?
C2 C3 H3B 110.6 . . ?
C4 C3 H3B 110.6 . . ?
H3A C3 H3B 108.8 . . ?
C5 C4 C3 106.3(5) . . ?
C5 C4 H4A 110.5 . . ?
C3 C4 H4A 110.5 . . ?
C5 C4 H4B 110.5 . . ?
C3 C4 H4B 110.5 . . ?
H4A C4 H4B 108.7 . . ?
C8 C5 C6 112.3(7) . . ?
C8 C5 C4 110.0(9) . . ?
C6 C5 C4 113.5(4) . . ?
C8 C5 C7 101.8(8) . . ?
C6 C5 C7 113.6(4) . . ?
C4 C5 C7 104.7(5) . . ?
O3 C6 O4 119.6(4) . . ?
O3 C6 C5 121.6(4) . . ?
O4 C6 C5 118.8(4) . . ?
O3 C6 Ni1 60.8(2) . 4_665 ?
O4 C6 Ni1 59.2(2) . 4_665 ?
C5 C6 Ni1 173.1(3) . 4_665 ?
C9 C7 C2 112.7(5) . . ?
C9 C7 C10 106.3(6) . . ?
C2 C7 C10 111.4(5) . . ?
C9 C7 C5 112.7(5) . . ?
C2 C7 C5 102.5(4) . . ?
C10 C7 C5 111.5(6) . . ?
C5 C8 H8A 109.5 . . ?
C5 C8 H8B 109.5 . . ?
H8A C8 H8B 109.5 . . ?
C5 C8 H8C 109.5 . . ?
H8A C8 H8C 109.5 . . ?
H8B C8 H8C 109.5 . . ?
C7 C9 H9A 109.5 . . ?
C7 C9 H9B 109.5 . . ?
H9A C9 H9B 109.5 . . ?
C7 C9 H9C 109.5 . . ?
H9A C9 H9C 109.5 . . ?
H9B C9 H9C 109.5 . . ?
C7 C10 H10A 109.5 . . ?
C7 C10 H10B 109.5 . . ?
H10A C10 H10B 109.5 . . ?
C7 C10 H10C 109.5 . . ?
H10A C10 H10C 109.5 . . ?
H10B C10 H10C 109.5 . . ?
C2 C8' H8'1 109.5 . . ?
C2 C8' H8'2 109.5 . . ?
H8'1 C8' H8'2 109.5 . . ?
C2 C8' H8'3 109.5 . . ?
H8'1 C8' H8'3 109.5 . . ?
H8'2 C8' H8'3 109.5 . . ?
N1 C12 N2 111.0(5) . . ?
N1 C12 H12 124.5 . . ?
N2 C12 H12 124.5 . . ?
C14 C13 N1 110.1(5) . . ?
C14 C13 H13 125.0 . . ?
N1 C13 H13 125.0 . . ?
C13 C14 N2 106.3(5) . . ?
C13 C14 H14 126.8 . . ?
N2 C14 H14 126.8 . . ?
N2 C15 C16 111.5(5) . . ?
N2 C15 H15A 109.3 . . ?
C16 C15 H15A 109.3 . . ?
N2 C15 H15B 109.3 . . ?
C16 C15 H15B 109.3 . . ?
H15A C15 H15B 108.0 . . ?
C21 C16 C17 123.5(8) . . ?
C21 C16 C15 122.6(6) . . ?
C17 C16 C15 113.8(8) . . ?
C16 C17 C18 111.1(11) . . ?
C16 C17 H17 124.5 . . ?
C18 C17 H17 124.5 . . ?
C19 C18 C17 122.2(14) . . ?
C19 C18 H18 118.9 . . ?
C17 C18 H18 118.9 . . ?
C18 C19 C20 126.8(15) . . ?
C18 C19 H19 116.6 . . ?
C20 C19 H19 116.6 . . ?
C19 C20 C21 114.3(13) . . ?
C19 C20 H20 122.8 . . ?
C21 C20 H20 122.8 . . ?
C20 C21 C16 121.9(9) . . ?
C20 C21 C22 115.8(9) . . ?
C16 C21 C22 122.3(6) . . ?
N3 C22 C21 113.0(6) . . ?
N3 C22 H22A 109.0 . . ?
C21 C22 H22A 109.0 . . ?
N3 C22 H22B 109.0 . . ?
C21 C22 H22B 109.0 . . ?
H22A C22 H22B 107.8 . . ?
C11 C23 N3 106.0(5) . . ?
C11 C23 H23 127.0 . . ?
N3 C23 H23 127.0 . . ?
N4 C24 N3 111.4(5) . . ?
N4 C24 H24 124.3 . . ?
N3 C24 H24 124.3 . . ?
C23 C11 N4 110.0(5) . . ?
C23 C11 H11 125.0 . . ?
N4 C11 H11 125.0 . . ?
C12 N1 C13 105.4(4) . . ?
C12 N1 Ni1 123.9(3) . . ?
C13 N1 Ni1 126.9(4) . . ?
C12 N2 C14 107.2(4) . . ?
C12 N2 C15 125.5(5) . . ?
C14 N2 C15 126.8(5) . . ?
C24 N3 C23 107.0(5) . . ?
C24 N3 C22 127.2(6) . . ?
C23 N3 C22 125.5(5) . . ?
C24 N4 C11 105.5(4) . . ?
C24 N4 Ni1 126.4(3) . 2_547 ?
C11 N4 Ni1 126.7(4) . 2_547 ?
C1 O2 Ni1 131.0(3) . . ?
C6 O3 Ni1 88.8(3) . 4_665 ?
C6 O4 Ni1 90.2(3) . 4_665 ?
O2 Ni1 N1 101.14(16) . . ?
O2 Ni1 N4 87.42(15) . 2_557 ?
N1 Ni1 N4 86.59(16) . 2_557 ?
O2 Ni1 O1W 90.71(13) . . ?
N1 Ni1 O1W 91.51(14) . . ?
N4 Ni1 O1W 177.02(14) 2_557 . ?
O2 Ni1 O4 158.83(14) . 4_566 ?
N1 Ni1 O4 99.45(14) . 4_566 ?
N4 Ni1 O4 88.93(15) 2_557 4_566 ?
O1W Ni1 O4 93.64(12) . 4_566 ?
O2 Ni1 O3 98.47(14) . 4_566 ?
N1 Ni1 O3 160.31(14) . 4_566 ?
N4 Ni1 O3 92.60(15) 2_557 4_566 ?
O1W Ni1 O3 89.96(12) . 4_566 ?
O4 Ni1 O3 60.87(12) 4_566 4_566 ?
O2 Ni1 C6 128.34(16) . 4_566 ?
N1 Ni1 C6 130.02(16) . 4_566 ?
N4 Ni1 C6 88.80(15) 2_557 4_566 ?
O1W Ni1 C6 94.18(13) . 4_566 ?
O4 Ni1 C6 30.67(13) 4_566 4_566 ?
O3 Ni1 C6 30.33(14) 4_566 4_566 ?

loop_
_geom_bond_atom_site_label_1
_geom_bond_atom_site_label_2
_geom_bond_distance
_geom_bond_site_symmetry_2
_geom_bond_publ_flag
C1 O1 1.243(6) . ?
C1 O2 1.267(6) . ?
C1 C2 1.539(7) . ?
C2 C3 1.534(8) . ?
C2 C7 1.537(7) . ?
C2 C8' 1.589(13) . ?
C3 C4 1.562(9) . ?
C3 H3A 0.9700 . ?
C3 H3B 0.9700 . ?
C4 C5 1.543(8) . ?
C4 H4A 0.9700 . ?
C4 H4B 0.9700 . ?
C5 C8 1.432(17) . ?
C5 C6 1.534(6) . ?
C5 C7 1.570(7) . ?
C6 O3 1.255(6) . ?
C6 O4 1.267(5) . ?
C6 Ni1 2.484(5) 4_665 ?
C7 C9 1.506(8) . ?
C7 C10 1.555(9) . ?
C8 H8A 0.9600 . ?
C8 H8B 0.9600 . ?
C8 H8C 0.9600 . ?
C9 H9A 0.9600 . ?
C9 H9B 0.9600 . ?
C9 H9C 0.9600 . ?
C10 H10A 0.9600 . ?
C10 H10B 0.9600 . ?
C10 H10C 0.9600 . ?
C8' H8'1 0.9600 . ?
C8' H8'2 0.9600 . ?
C8' H8'3 0.9600 . ?
C12 N1 1.319(7) . ?
C12 N2 1.341(6) . ?
C12 H12 0.9300 . ?
C13 C14 1.334(8) . ?
C13 N1 1.375(7) . ?
C13 H13 0.9300 . ?
C14 N2 1.372(7) . ?
C14 H14 0.9300 . ?
C15 N2 1.469(7) . ?
C15 C16 1.503(9) . ?
C15 H15A 0.9700 . ?
C15 H15B 0.9700 . ?
C16 C21 1.401(11) . ?
C16 C17 1.414(12) . ?
C17 C18 1.466(16) . ?
C17 H17 0.9300 . ?
C18 C19 1.310(18) . ?
C18 H18 0.9300 . ?
C19 C20 1.360(16) . ?
C19 H19 0.9300 . ?
C20 C21 1.380(13) . ?
C20 H20 0.9300 . ?
C21 C22 1.492(11) . ?
C22 N3 1.467(8) . ?
C22 H22A 0.9700 . ?
C22 H22B 0.9700 . ?
C23 C11 1.343(8) . ?
C23 N3 1.368(8) . ?
C23 H23 0.9300 . ?
C24 N4 1.306(6) . ?
C24 N3 1.342(6) . ?
C24 H24 0.9300 . ?
C11 N4 1.368(6) . ?
C11 H11 0.9300 . ?
N1 Ni1 2.055(4) . ?
N4 Ni1 2.065(4) 2_547 ?
O2 Ni1 2.025(3) . ?
O1W Ni1 2.096(3) . ?
O3 Ni1 2.170(3) 4_665 ?
O4 Ni1 2.133(3) 4_665 ?
Ni1 N4 2.065(4) 2_557 ?
Ni1 O4 2.133(3) 4_566 ?
Ni1 O3 2.170(3) 4_566 ?
Ni1 C6 2.484(5) 4_566 ?
